data_2215102
loop_
_publ_author_name
'Pei-Xiu Yin'
'Zhao-Ji Li'
'Xin-Yi Cao'
'Ye-Yan Qin'
'Yuan-Gen Yao'

_publ_section_title
;Poly[[aqua(\m~2~-4,4'-bipyridine)(\m~5~-4,4'-oxydibenzene-1,2-carboxylato)dizinc(II)]
 4,4'-bipyridine hemisolvate]
;
_journal_coeditor_code GG3085
_journal_issue 9
_journal_name_full 'Acta Crystallographica Section E'
_journal_page_first m2258
_journal_page_last m2258
_journal_paper_doi 10.1107/S1600536807016893
_journal_volume 63
_journal_year 2007
_chemical_formula_iupac '[Zn2 (C16 H6 O9) (C10 H8 N2) (H2 O)], 0.5C10 H8 N2'
_chemical_formula_moiety 'C26 H16 N2 O10 Zn2, C5 H4 N'
_chemical_formula_sum 'C31 H20 N3 O10 Zn2'
_chemical_formula_weight 725.28
_chemical_name_systematic
;
Poly[[aqua(\m~2~-4,4'-bipyridine)(\m~4~-4,4'-oxydibenzene-1,2-
carboxylato)dizinc(II)] 4,4'-bipyridine hemisolvate]
;
_space_group_IT_number 14
_symmetry_cell_setting monoclinic
_symmetry_space_group_name_Hall '-P 2yn'
_symmetry_space_group_name_H-M 'P 1 21/n 1'
_atom_sites_solution_hydrogens geom
_atom_sites_solution_primary direct
_atom_sites_solution_secondary difmap
_audit_creation_method SHELXL-97
_cell_angle_alpha 90.00
_cell_angle_beta 92.0630(10)
_cell_angle_gamma 90.00
_cell_formula_units_Z 4
_cell_length_a 10.9516(4)
_cell_length_b 15.1202(5)
_cell_length_c 16.5498(4)
_cell_measurement_reflns_used 4772
_cell_measurement_temperature 293(2)
_cell_measurement_theta_max 25.69
_cell_measurement_theta_min 1.82
_cell_volume 2738.71(15)
_computing_cell_refinement 'SMART and SAINT (Siemens, 1996)'
_computing_data_collection 'SMART (Siemens, 1996)'
_computing_data_reduction 'XPREP (Siemens, 1996)'
_computing_molecular_graphics SHELXTL
_computing_publication_material SHELXTL
_computing_structure_refinement SHELXTL
_computing_structure_solution 'SHELXTL (Bruker, 1997)'
_diffrn_ambient_temperature 293(2)
_diffrn_measured_fraction_theta_full 0.997
_diffrn_measured_fraction_theta_max 0.997
_diffrn_measurement_device_type 'Siemens SMART CCD area-detector'
_diffrn_measurement_method '\f and \w'
_diffrn_radiation_monochromator graphite
_diffrn_radiation_source 'fine-focus sealed tube'
_diffrn_radiation_type MoK\a
_diffrn_radiation_wavelength 0.71073
_diffrn_reflns_av_R_equivalents 0.0543
_diffrn_reflns_av_sigmaI/netI 0.0658
_diffrn_reflns_limit_h_max 13
_diffrn_reflns_limit_h_min -13
_diffrn_reflns_limit_k_max 18
_diffrn_reflns_limit_k_min -18
_diffrn_reflns_limit_l_max 11
_diffrn_reflns_limit_l_min -20
_diffrn_reflns_number 13598
_diffrn_reflns_theta_full 25.69
_diffrn_reflns_theta_max 25.69
_diffrn_reflns_theta_min 1.82
_diffrn_standards_decay_% 0
_diffrn_standards_interval_count 0
_diffrn_standards_interval_time 0
_diffrn_standards_number 0
_exptl_absorpt_coefficient_mu 1.822
_exptl_absorpt_correction_T_max 0.695
_exptl_absorpt_correction_T_min 0.606
_exptl_absorpt_correction_type multi-scan
_exptl_absorpt_process_details '(SADABS; Sheldrick, 1996)'
_exptl_crystal_colour yellow
_exptl_crystal_density_diffrn 1.759
_exptl_crystal_density_method 'not measured'
_exptl_crystal_description prism
_exptl_crystal_F_000 1468
_exptl_crystal_size_max 0.28
_exptl_crystal_size_mid 0.25
_exptl_crystal_size_min 0.20
_refine_diff_density_max 0.501
_refine_diff_density_min -0.626
_refine_ls_extinction_method none
_refine_ls_goodness_of_fit_ref 1.077
_refine_ls_matrix_type full
_refine_ls_number_parameters 415
_refine_ls_number_reflns 5211
_refine_ls_number_restraints 2
_refine_ls_restrained_S_all 1.077
_refine_ls_R_factor_gt 0.0481
_refine_ls_shift/su_max 0.000
_refine_ls_shift/su_mean 0.000
_refine_ls_structure_factor_coef Fsqd
_refine_ls_weighting_details 'calc w=1/[\s^2^(Fo^2^)+(0.0268P)^2^+5.3897P] where P=(Fo^2^+2Fc^2^)/3'
_refine_ls_weighting_scheme calc
_refine_ls_wR_factor_gt 0.0838
_refine_ls_wR_factor_ref 0.0992
_reflns_number_gt 3672
_reflns_number_total 5211
_reflns_threshold_expression I>2\s(I)
_cod_data_source_file gg3085.cif
_cod_data_source_block I
_cod_depositor_comments
;
The following automatic conversions were performed:
'_symmetry_cell_setting' value 'Monoclinic' changed to 'monoclinic'
according to '/home/saulius/struct/CIF-dictionaries/cif_core.dic'
dictionary named 'cif_core.dic' version 2.4.1 from 2010-06-29.

Automatic conversion script
Id: cif_fix_enum 1527 2010-12-29 10:47:43Z saulius 

The following automatic conversions were performed:

'_symmetry_cell_setting' value 'Monoclinic' changed to 'monoclinic'
according to /home/saulius/struct/CIF-dictionaries/cif_core.dic
dictionary named 'cif_core.dic' version 2.4.1 from 2010-06-29.

Automatic conversion script
Id: cif_fix_values 1715 2011-07-08 13:25:40Z adriana 
;
_cod_original_sg_symbol_H-M 'P 21/n'
_cod_database_code 2215102
_cod_database_fobs_code 2215102

loop_
_symmetry_equiv_pos_as_xyz
'x, y, z'
'-x+1/2, y+1/2, -z+1/2'
'-x, -y, -z'
'x-1/2, -y-1/2, z-1/2'

loop_
_atom_site_type_symbol
_atom_site_label
_atom_site_fract_x
_atom_site_fract_y
_atom_site_fract_z
_atom_site_U_iso_or_equiv
_atom_site_adp_type
_atom_site_calc_flag
_atom_site_refinement_flags
_atom_site_occupancy
Zn Zn1 0.28659(5) 0.39722(3) 0.03206(3) 0.02325(14) Uani d . 1
Zn Zn2 -0.10394(5) 0.35096(3) -0.13285(3) 0.02633(15) Uani d . 1
O O1W -0.2490(3) 0.3177(2) -0.22115(19) 0.0378(8) Uani d D 1
H H1WA -0.2298 0.2733 -0.2462 0.057 Uiso calc RD 1
H H1WB -0.2648 0.3551 -0.2583 0.057 Uiso d RD 1
O O1 0.0277(3) 0.3752(2) -0.04076(17) 0.0335(8) Uani d . 1
O O2 0.1330(3) 0.3517(2) 0.07326(18) 0.0320(7) Uani d . 1
O O3 -0.2645(3) 0.49931(19) 0.03977(18) 0.0319(8) Uani d . 1
O O4 -0.2214(3) 0.4210(2) -0.06792(18) 0.0374(8) Uani d . 1
O O5 0.0825(3) -0.0796(2) 0.38851(18) 0.0323(8) Uani d . 1
O O6 0.1656(3) -0.1681(2) 0.29850(19) 0.0379(8) Uani d . 1
O O7 -0.0057(3) -0.2528(2) 0.1830(2) 0.0473(10) Uani d . 1
O O8 0.1323(4) -0.1990(3) 0.1029(2) 0.0599(11) Uani d . 1
O O9 -0.1372(3) 0.1490(2) 0.22898(18) 0.0388(8) Uani d . 1
N N1 -0.0411(3) 0.4590(2) -0.1978(2) 0.0270(9) Uani d . 1
N N2 0.1499(3) 0.8058(2) -0.4527(2) 0.0266(9) Uani d . 1
N N3 -0.2168(5) 0.3922(4) -0.3780(3) 0.0637(14) Uani d . 1
C C1 -0.1547(4) 0.2161(3) 0.1711(3) 0.0311(11) Uani d . 1
C C2 -0.0578(4) 0.2483(3) 0.1292(3) 0.0291(11) Uani d . 1
H H2B 0.0197 0.2242 0.1377 0.035 Uiso calc R 1
C C3 -0.0761(4) 0.3176(3) 0.0734(2) 0.0216(9) Uani d . 1
C C4 -0.1928(4) 0.3543(3) 0.0637(2) 0.0223(9) Uani d . 1
C C5 -0.2867(4) 0.3236(3) 0.1104(3) 0.0299(11) Uani d . 1
H H5 -0.3627 0.3510 0.1062 0.036 Uiso calc R 1
C C6 -0.2696(4) 0.2530(3) 0.1631(3) 0.0326(11) Uani d . 1
H H6 -0.3340 0.2311 0.1923 0.039 Uiso calc R 1
C C7 0.0348(4) 0.3511(3) 0.0313(3) 0.0235(10) Uani d . 1
C C8 -0.2258(4) 0.4302(3) 0.0075(3) 0.0225(10) Uani d . 1
C C9 -0.0858(4) 0.0700(3) 0.2056(3) 0.0280(11) Uani d . 1
C C10 -0.0280(4) 0.0212(3) 0.2669(3) 0.0296(11) Uani d . 1
H H10 -0.0210 0.0444 0.3189 0.036 Uiso calc R 1
C C11 0.0193(4) -0.0620(3) 0.2513(3) 0.0236(10) Uani d . 1
C C12 0.0088(4) -0.0963(3) 0.1728(3) 0.0273(10) Uani d . 1
C C13 -0.0484(5) -0.0449(3) 0.1119(3) 0.0357(12) Uani d . 1
H H13 -0.0554 -0.0673 0.0596 0.043 Uiso calc R 1
C C14 -0.0945(4) 0.0380(3) 0.1275(3) 0.0345(12) Uani d . 1
H H14 -0.1309 0.0716 0.0862 0.041 Uiso calc R 1
C C15 0.0944(4) -0.1088(3) 0.3168(3) 0.0263(10) Uani d . 1
C C16 0.0501(5) -0.1880(3) 0.1511(3) 0.0389(13) Uani d . 1
C C17 0.0756(4) 0.4700(3) -0.2140(3) 0.0367(12) Uani d . 1
H H17 0.1326 0.4294 -0.1935 0.044 Uiso calc R 1
C C18 0.1155(5) 0.5394(3) -0.2603(3) 0.0410(13) Uani d . 1
H H18 0.1983 0.5451 -0.2698 0.049 Uiso calc R 1
C C19 0.0339(4) 0.6006(3) -0.2929(2) 0.0241(10) Uani d . 1
C C20 -0.0867(4) 0.5901(3) -0.2732(3) 0.0361(12) Uani d . 1
H H20 -0.1453 0.6306 -0.2915 0.043 Uiso calc R 1
C C21 -0.1202(5) 0.5192(3) -0.2263(3) 0.0354(12) Uani d . 1
H H21 -0.2019 0.5133 -0.2139 0.042 Uiso calc R 1
C C22 0.2286(5) 0.7506(3) -0.4162(3) 0.0451(14) Uani d . 1
H H22 0.3112 0.7563 -0.4265 0.054 Uiso calc R 1
C C23 0.1937(5) 0.6853(3) -0.3639(3) 0.0460(14) Uani d . 1
H H23 0.2527 0.6488 -0.3397 0.055 Uiso calc R 1
C C24 0.0727(4) 0.6734(3) -0.3469(3) 0.0268(10) Uani d . 1
C C25 -0.0089(4) 0.7326(3) -0.3832(3) 0.0374(12) Uani d . 1
H H25 -0.0918 0.7287 -0.3731 0.045 Uiso calc R 1
C C26 0.0329(4) 0.7973(3) -0.4344(3) 0.0358(12) Uani d . 1
H H26 -0.0235 0.8369 -0.4573 0.043 Uiso calc R 1
C C27 -0.2418(6) 0.4675(5) -0.4165(4) 0.073(2) Uani d . 1
H H27 -0.3186 0.4923 -0.4107 0.088 Uiso calc R 1
C C28 -0.1606(6) 0.5114(4) -0.4650(4) 0.0627(18) Uani d . 1
H H28 -0.1836 0.5640 -0.4904 0.075 Uiso calc R 1
C C29 -0.0460(5) 0.4770(4) -0.4753(3) 0.0437(14) Uani d . 1
C C30 -0.0191(6) 0.3989(4) -0.4357(4) 0.0646(18) Uani d . 1
H H30 0.0573 0.3728 -0.4403 0.077 Uiso calc R 1
C C31 -0.1056(7) 0.3594(4) -0.3892(4) 0.074(2) Uani d . 1
H H31 -0.0852 0.3062 -0.3640 0.089 Uiso calc R 1

loop_
_atom_site_aniso_label
_atom_site_aniso_U_11
_atom_site_aniso_U_22
_atom_site_aniso_U_33
_atom_site_aniso_U_12
_atom_site_aniso_U_13
_atom_site_aniso_U_23
Zn1 0.0235(3) 0.0229(3) 0.0233(3) 0.0029(2) 0.0008(2) -0.0003(2)
Zn2 0.0308(3) 0.0257(3) 0.0228(3) 0.0013(2) 0.0042(2) 0.0018(2)
O1W 0.035(2) 0.0387(19) 0.040(2) 0.0004(15) 0.0028(16) -0.0032(16)
O1 0.0298(19) 0.051(2) 0.0194(17) -0.0076(15) -0.0007(14) 0.0065(14)
O2 0.0225(18) 0.0423(19) 0.0310(17) -0.0011(15) -0.0006(14) 0.0051(15)
O3 0.044(2) 0.0240(17) 0.0278(17) 0.0096(15) 0.0028(15) 0.0020(14)
O4 0.046(2) 0.046(2) 0.0207(17) 0.0228(17) 0.0052(15) 0.0053(15)
O5 0.0323(19) 0.0406(19) 0.0237(17) 0.0031(15) -0.0011(14) -0.0015(14)
O6 0.037(2) 0.0361(19) 0.040(2) 0.0130(16) -0.0106(16) -0.0065(15)
O7 0.045(2) 0.0231(18) 0.073(3) 0.0018(16) -0.020(2) -0.0029(18)
O8 0.075(3) 0.060(3) 0.046(2) 0.022(2) 0.012(2) -0.007(2)
O9 0.057(2) 0.0313(18) 0.0287(18) 0.0116(17) 0.0087(16) 0.0111(15)
N1 0.033(2) 0.025(2) 0.023(2) -0.0009(17) 0.0020(17) 0.0011(16)
N2 0.026(2) 0.026(2) 0.029(2) -0.0028(17) 0.0012(17) 0.0047(17)
N3 0.070(4) 0.071(4) 0.051(3) -0.008(3) 0.010(3) 0.000(3)
C1 0.038(3) 0.025(2) 0.030(3) 0.001(2) 0.007(2) 0.007(2)
C2 0.025(3) 0.025(2) 0.037(3) 0.007(2) 0.002(2) 0.004(2)
C3 0.025(3) 0.023(2) 0.018(2) 0.0019(19) 0.0005(18) 0.0011(18)
C4 0.023(2) 0.019(2) 0.025(2) 0.0032(19) 0.0013(18) 0.0013(19)
C5 0.021(3) 0.031(3) 0.038(3) 0.009(2) 0.007(2) 0.006(2)
C6 0.025(3) 0.032(3) 0.041(3) 0.000(2) 0.009(2) 0.007(2)
C7 0.022(2) 0.021(2) 0.027(3) 0.0039(19) 0.002(2) -0.001(2)
C8 0.012(2) 0.026(2) 0.029(3) 0.0018(18) 0.0020(19) 0.0027(19)
C9 0.026(3) 0.017(2) 0.041(3) 0.0009(19) 0.005(2) 0.005(2)
C10 0.034(3) 0.024(2) 0.031(3) -0.002(2) -0.003(2) 0.001(2)
C11 0.023(2) 0.020(2) 0.027(2) -0.0007(19) -0.0024(19) 0.0027(19)
C12 0.025(3) 0.020(2) 0.037(3) -0.0017(19) -0.002(2) 0.002(2)
C13 0.044(3) 0.032(3) 0.030(3) -0.001(2) -0.006(2) 0.000(2)
C14 0.040(3) 0.026(3) 0.037(3) -0.001(2) -0.004(2) 0.007(2)
C15 0.021(2) 0.025(2) 0.033(3) -0.007(2) -0.001(2) -0.002(2)
C16 0.046(3) 0.037(3) 0.033(3) 0.009(3) -0.020(3) -0.007(2)
C17 0.026(3) 0.038(3) 0.046(3) 0.006(2) -0.001(2) 0.019(2)
C18 0.026(3) 0.044(3) 0.053(3) -0.002(2) -0.001(2) 0.020(3)
C19 0.025(3) 0.024(2) 0.023(2) -0.001(2) 0.0007(19) 0.0003(19)
C20 0.032(3) 0.027(3) 0.050(3) 0.006(2) 0.014(2) 0.013(2)
C21 0.030(3) 0.033(3) 0.044(3) 0.008(2) 0.012(2) 0.008(2)
C22 0.022(3) 0.049(3) 0.065(4) -0.002(2) 0.006(3) 0.028(3)
C23 0.033(3) 0.046(3) 0.058(4) 0.007(3) 0.004(3) 0.029(3)
C24 0.032(3) 0.022(2) 0.026(2) -0.001(2) 0.002(2) -0.0018(19)
C25 0.026(3) 0.042(3) 0.045(3) -0.001(2) 0.009(2) 0.015(2)
C26 0.030(3) 0.034(3) 0.043(3) 0.008(2) 0.005(2) 0.012(2)
C27 0.048(4) 0.101(6) 0.071(5) -0.001(4) -0.002(4) 0.015(4)
C28 0.053(4) 0.079(5) 0.055(4) 0.003(4) -0.013(3) 0.022(3)
C29 0.055(4) 0.050(3) 0.025(3) -0.002(3) -0.004(2) -0.007(2)
C30 0.082(5) 0.050(4) 0.064(4) 0.012(3) 0.024(4) 0.008(3)
C31 0.111(6) 0.049(4) 0.065(4) 0.005(4) 0.035(4) 0.002(3)

loop_
_atom_type_symbol
_atom_type_description
_atom_type_scat_dispersion_real
_atom_type_scat_dispersion_imag
_atom_type_scat_source
C C 0.0033 0.0016 'International Tables Vol C Tables 4.2.6.8 and 6.1.1.4'
H H 0.0000 0.0000 'International Tables Vol C Tables 4.2.6.8 and 6.1.1.4'
N N 0.0061 0.0033 'International Tables Vol C Tables 4.2.6.8 and 6.1.1.4'
O O 0.0106 0.0060 'International Tables Vol C Tables 4.2.6.8 and 6.1.1.4'
Zn Zn 0.2839 1.4301 'International Tables Vol C Tables 4.2.6.8 and 6.1.1.4'

loop_
_geom_angle_atom_site_label_1
_geom_angle_atom_site_label_2
_geom_angle_atom_site_label_3
_geom_angle_site_symmetry_1
_geom_angle_site_symmetry_3
_geom_angle
_geom_angle_publ_flag
O5 Zn1 O2 2 . 116.70(13) no
O5 Zn1 O3 2 3_565 109.63(13) no
O2 Zn1 O3 . 3_565 113.51(13) no
O5 Zn1 N2 2 2_544 107.27(14) no
O2 Zn1 N2 . 2_544 107.57(14) no
O3 Zn1 N2 3_565 2_544 100.73(13) no
O4 Zn2 N1 . . 95.29(14) no
O4 Zn2 O1 . . 87.45(13) no
N1 Zn2 O1 . . 90.38(13) no
O4 Zn2 O7 . 3 166.27(14) no
N1 Zn2 O7 . 3 98.40(14) no
O1 Zn2 O7 . 3 91.34(13) no
O4 Zn2 O1W . . 90.86(13) no
N1 Zn2 O1W . . 94.67(13) no
O1 Zn2 O1W . . 174.81(12) no
O7 Zn2 O1W 3 . 89.13(12) no
O4 Zn2 O8 . 3 107.94(14) no
N1 Zn2 O8 . 3 156.04(14) no
O1 Zn2 O8 . 3 96.31(13) no
O7 Zn2 O8 3 3 58.59(14) no
O1W Zn2 O8 . 3 79.54(13) no
O4 Zn2 C16 . 3 136.67(17) ?
N1 Zn2 C16 . 3 127.79(17) ?
O1 Zn2 C16 . 3 95.69(14) ?
O7 Zn2 C16 3 3 29.90(16) ?
O1W Zn2 C16 . 3 82.18(13) ?
O8 Zn2 C16 3 3 28.74(15) ?
Zn2 O1W H1WA . . 109.5 ?
Zn2 O1W H1WB . . 117.2 ?
H1WA O1W H1WB . . 103.2 ?
C7 O1 Zn2 . . 131.5(3) ?
C7 O2 Zn1 . . 122.5(3) ?
C8 O3 Zn1 . 3_565 116.1(3) ?
C8 O4 Zn2 . . 129.6(3) ?
C15 O5 Zn1 . 2_545 117.9(3) ?
C16 O7 Zn2 . 3 95.2(3) ?
C16 O8 Zn2 . 3 83.8(3) ?
C9 O9 C1 . . 118.8(3) ?
C17 N1 C21 . . 117.5(4) ?
C17 N1 Zn2 . . 122.7(3) ?
C21 N1 Zn2 . . 119.7(3) ?
C22 N2 C26 . . 116.7(4) ?
C22 N2 Zn1 . 2_554 119.1(3) ?
C26 N2 Zn1 . 2_554 124.3(3) ?
C27 N3 C31 . . 115.1(6) ?
C6 C1 C2 . . 121.7(4) ?
C6 C1 O9 . . 117.4(4) ?
C2 C1 O9 . . 120.7(4) ?
C1 C2 C3 . . 120.0(4) ?
C1 C2 H2B . . 120.0 ?
C3 C2 H2B . . 120.0 ?
C4 C3 C2 . . 118.6(4) ?
C4 C3 C7 . . 124.1(4) ?
C2 C3 C7 . . 117.1(4) ?
C5 C4 C3 . . 119.8(4) ?
C5 C4 C8 . . 115.4(4) ?
C3 C4 C8 . . 124.7(4) ?
C6 C5 C4 . . 121.4(4) ?
C6 C5 H5 . . 119.3 ?
C4 C5 H5 . . 119.3 ?
C1 C6 C5 . . 118.3(4) ?
C1 C6 H6 . . 120.8 ?
C5 C6 H6 . . 120.8 ?
O1 C7 O2 . . 123.2(4) ?
O1 C7 C3 . . 121.1(4) ?
O2 C7 C3 . . 115.6(4) ?
O3 C8 O4 . . 122.7(4) ?
O3 C8 C4 . . 116.6(4) ?
O4 C8 C4 . . 120.6(4) ?
C14 C9 O9 . . 123.4(4) ?
C14 C9 C10 . . 120.8(4) ?
O9 C9 C10 . . 115.8(4) ?
C9 C10 C11 . . 120.6(4) ?
C9 C10 H10 . . 119.7 ?
C11 C10 H10 . . 119.7 ?
C10 C11 C12 . . 119.3(4) ?
C10 C11 C15 . . 119.2(4) ?
C12 C11 C15 . . 121.1(4) ?
C11 C12 C13 . . 118.8(4) ?
C11 C12 C16 . . 123.1(4) ?
C13 C12 C16 . . 118.0(4) ?
C14 C13 C12 . . 121.7(4) ?
C14 C13 H13 . . 119.1 ?
C12 C13 H13 . . 119.1 ?
C13 C14 C9 . . 118.7(4) ?
C13 C14 H14 . . 120.6 ?
C9 C14 H14 . . 120.6 ?
O6 C15 O5 . . 124.5(4) ?
O6 C15 C11 . . 119.7(4) ?
O5 C15 C11 . . 115.6(4) ?
O8 C16 O7 . . 122.3(5) ?
O8 C16 C12 . . 120.6(5) ?
O7 C16 C12 . . 117.1(5) ?
O8 C16 Zn2 . 3 67.5(3) ?
O7 C16 Zn2 . 3 54.9(2) ?
C12 C16 Zn2 . 3 171.5(4) ?
N1 C17 C18 . . 122.3(4) ?
N1 C17 H17 . . 118.9 ?
C18 C17 H17 . . 118.9 ?
C17 C18 C19 . . 120.9(5) ?
C17 C18 H18 . . 119.6 ?
C19 C18 H18 . . 119.6 ?
C20 C19 C18 . . 116.1(4) ?
C20 C19 C24 . . 121.6(4) ?
C18 C19 C24 . . 122.3(4) ?
C21 C20 C19 . . 119.9(4) ?
C21 C20 H20 . . 120.1 ?
C19 C20 H20 . . 120.1 ?
N1 C21 C20 . . 123.2(4) ?
N1 C21 H21 . . 118.4 ?
C20 C21 H21 . . 118.4 ?
N2 C22 C23 . . 123.1(5) ?
N2 C22 H22 . . 118.4 ?
C23 C22 H22 . . 118.4 ?
C22 C23 C24 . . 120.9(5) ?
C22 C23 H23 . . 119.5 ?
C24 C23 H23 . . 119.5 ?
C23 C24 C25 . . 116.0(4) ?
C23 C24 C19 . . 121.2(4) ?
C25 C24 C19 . . 122.9(4) ?
C26 C25 C24 . . 120.0(4) ?
C26 C25 H25 . . 120.0 ?
C24 C25 H25 . . 120.0 ?
N2 C26 C25 . . 123.3(4) ?
N2 C26 H26 . . 118.3 ?
C25 C26 H26 . . 118.3 ?
N3 C27 C28 . . 124.2(7) ?
N3 C27 H27 . . 117.9 ?
C28 C27 H27 . . 117.9 ?
C29 C28 C27 . . 119.8(6) ?
C29 C28 H28 . . 120.1 ?
C27 C28 H28 . . 120.1 ?
C28 C29 C30 . . 116.4(5) ?
C28 C29 C29 . 3_564 122.0(7) ?
C30 C29 C29 . 3_564 121.6(7) ?
C31 C30 C29 . . 119.8(6) ?
C31 C30 H30 . . 120.1 ?
C29 C30 H30 . . 120.1 ?
N3 C31 C30 . . 124.5(6) ?
N3 C31 H31 . . 117.7 ?
C30 C31 H31 . . 117.7 ?

loop_
_geom_bond_atom_site_label_1
_geom_bond_atom_site_label_2
_geom_bond_site_symmetry_2
_geom_bond_distance
_geom_bond_publ_flag
Zn1 O2 . 1.962(3) yes
Zn1 O3 3_565 1.975(3) yes
Zn1 O5 2 1.942(3) yes
Zn1 N2 2_544 2.045(3) yes
Zn2 N1 . 2.086(3) yes
Zn2 O1 . 2.092(3) yes
Zn2 O4 . 2.008(3) yes
Zn2 O7 3 2.099(3) yes
Zn2 O8 3 2.373(4) yes
Zn2 O1W . 2.179(3) yes
Zn2 C16 3 2.554(5) ?
O1W H1WA . 0.8200 ?
O1W H1WB . 0.8486 ?
O1 C7 . 1.246(5) ?
O2 C7 . 1.260(5) ?
O3 C8 . 1.254(5) ?
O3 Zn1 3_565 1.975(3) ?
O4 C8 . 1.258(5) ?
O5 C15 . 1.278(5) ?
O5 Zn1 2_545 1.942(3) ?
O6 C15 . 1.233(5) ?
O7 C16 . 1.278(6) ?
O7 Zn2 3 2.099(3) ?
O8 C16 . 1.235(6) ?
O8 Zn2 3 2.373(4) ?
O9 C9 . 1.381(5) ?
O9 C1 . 1.404(5) ?
N1 C17 . 1.326(6) ?
N1 C21 . 1.331(6) ?
N2 C22 . 1.330(6) ?
N2 C26 . 1.334(6) ?
N2 Zn1 2_554 2.045(3) ?
N3 C27 . 1.328(8) ?
N3 C31 . 1.334(8) ?
C1 C6 . 1.378(6) ?
C1 C2 . 1.378(6) ?
C2 C3 . 1.405(6) ?
C2 H2B . 0.9300 ?
C3 C4 . 1.398(6) ?
C3 C7 . 1.509(6) ?
C4 C5 . 1.388(6) ?
C4 C8 . 1.513(6) ?
C5 C6 . 1.388(6) ?
C5 H5 . 0.9300 ?
C6 H6 . 0.9300 ?
C9 C14 . 1.380(6) ?
C9 C10 . 1.388(6) ?
C10 C11 . 1.389(6) ?
C10 H10 . 0.9300 ?
C11 C12 . 1.399(6) ?
C11 C15 . 1.513(6) ?
C12 C13 . 1.402(6) ?
C12 C16 . 1.506(6) ?
C13 C14 . 1.379(6) ?
C13 H13 . 0.9300 ?
C14 H14 . 0.9300 ?
C16 Zn2 3 2.554(5) ?
C17 C18 . 1.380(6) ?
C17 H17 . 0.9300 ?
C18 C19 . 1.383(6) ?
C18 H18 . 0.9300 ?
C19 C20 . 1.381(6) ?
C19 C24 . 1.489(6) ?
C20 C21 . 1.381(6) ?
C20 H20 . 0.9300 ?
C21 H21 . 0.9300 ?
C22 C23 . 1.376(6) ?
C22 H22 . 0.9300 ?
C23 C24 . 1.377(6) ?
C23 H23 . 0.9300 ?
C24 C25 . 1.387(6) ?
C25 C26 . 1.384(6) ?
C25 H25 . 0.9300 ?
C26 H26 . 0.9300 ?
C27 C28 . 1.388(8) ?
C27 H27 . 0.9300 ?
C28 C29 . 1.375(8) ?
C28 H28 . 0.9300 ?
C29 C30 . 1.379(7) ?
C29 C29 3_564 1.491(11) ?
C30 C31 . 1.377(8) ?
C30 H30 . 0.9300 ?
C31 H31 . 0.9300 ?

loop_
_geom_hbond_atom_site_label_D
_geom_hbond_atom_site_label_H
_geom_hbond_atom_site_label_A
_geom_hbond_site_symmetry_A
_geom_hbond_distance_DH
_geom_hbond_distance_HA
_geom_hbond_distance_DA
_geom_hbond_angle_DHA
O1W H1WA O6 3 0.82 1.95 2.770(4) 173
O1W H1WB N3 . 0.85 2.14 2.863(6) 143
